data_7214009
loop_
_publ_author_name
'Sun, Ya-guang'
'Li, Jian'
'Li, Ke-long'
'Xu, Zhen-he'
'Ding, Fu'
'Ren, Bao-yi'
'Wang, Shu-ju'
'You, Li-xin'
'Xiong, Gang'
'Smet, Philippe F.'

_publ_section_title
;
 A family of 3D lanthanide--organic frameworks constructed from
 parallelogram secondary building units: synthesis, structures and
 properties
;
_journal_issue 9
_journal_name_full CrystEngComm
_journal_page_first 1777
_journal_paper_doi 10.1039/c3ce42197j
_journal_volume 16
_journal_year 2014
_chemical_formula_sum 'C18 H18 Eu2 N O19'
_chemical_formula_weight 856.25
_chemical_name_systematic
; 
 ? 
;
_space_group_IT_number 14
_symmetry_cell_setting monoclinic
_symmetry_space_group_name_Hall '-P 2ybc'
_symmetry_space_group_name_H-M 'P 1 21/c 1'
_atom_sites_solution_hydrogens geom
_atom_sites_solution_primary direct
_atom_sites_solution_secondary difmap
_audit_creation_method SHELXL-97
_cell_angle_alpha 90.00(3)
_cell_angle_beta 120.67(2)
_cell_angle_gamma 90.00(3)
_cell_formula_units_Z 4
_cell_length_a 6.6740(13)
_cell_length_b 30.729(6)
_cell_length_c 12.805(4)
_cell_measurement_reflns_used 3966
_cell_measurement_temperature 293(2)
_cell_measurement_theta_max 25.01
_cell_measurement_theta_min 2.28
_cell_volume 2258.8(11)
_computing_cell_refinement 'Bruker XSCANS'
_computing_data_collection 'Bruker XSCANS'
_computing_data_reduction 'Bruker SHELXTL'
_computing_molecular_graphics 'Bruker SHELXTL'
_computing_publication_material 'Bruker SHELXTL'
_computing_structure_refinement 'SHELXL-97 (Sheldrick, 1997)'
_computing_structure_solution 'SHELXS-97 (Sheldrick, 1990)'
_diffrn_ambient_temperature 293(2)
_diffrn_detector_area_resol_mean 0
_diffrn_measured_fraction_theta_full 0.999
_diffrn_measured_fraction_theta_max 0.999
_diffrn_measurement_device_type 'Bruker P4'
_diffrn_measurement_method '\w scans'
_diffrn_radiation_monochromator graphite
_diffrn_radiation_source 'fine-focus sealed tube'
_diffrn_radiation_type MoK\a
_diffrn_radiation_wavelength 0.71073
_diffrn_reflns_av_R_equivalents 0.0384
_diffrn_reflns_av_sigmaI/netI 0.0319
_diffrn_reflns_limit_h_max 7
_diffrn_reflns_limit_h_min -7
_diffrn_reflns_limit_k_max 36
_diffrn_reflns_limit_k_min -36
_diffrn_reflns_limit_l_max 15
_diffrn_reflns_limit_l_min -15
_diffrn_reflns_number 17613
_diffrn_reflns_theta_full 25.01
_diffrn_reflns_theta_max 25.01
_diffrn_reflns_theta_min 2.28
_diffrn_standards_decay_% 0
_diffrn_standards_interval_count 0
_diffrn_standards_interval_time 0
_diffrn_standards_number 0
_exptl_absorpt_coefficient_mu 5.606
_exptl_absorpt_correction_T_max 0.326
_exptl_absorpt_correction_T_min 0.217
_exptl_absorpt_correction_type multi-scan
_exptl_absorpt_process_details SADABS
_exptl_crystal_colour colourless
_exptl_crystal_density_diffrn 2.518
_exptl_crystal_density_method 'not measured'
_exptl_crystal_description rectangular
_exptl_crystal_F_000 1644
_exptl_crystal_size_max 0.30
_exptl_crystal_size_mid 0.24
_exptl_crystal_size_min 0.20
_refine_diff_density_max 0.849
_refine_diff_density_min -1.206
_refine_diff_density_rms 0.150
_refine_ls_extinction_method none
_refine_ls_goodness_of_fit_ref 1.121
_refine_ls_hydrogen_treatment none
_refine_ls_matrix_type full
_refine_ls_number_parameters 370
_refine_ls_number_reflns 3966
_refine_ls_number_restraints 3
_refine_ls_restrained_S_all 1.121
_refine_ls_R_factor_all 0.0309
_refine_ls_R_factor_gt 0.0280
_refine_ls_shift/su_max 0.001
_refine_ls_shift/su_mean 0.000
_refine_ls_structure_factor_coef Fsqd
_refine_ls_weighting_details 'calc w=1/[\s^2^(Fo^2^)+(0.0251P)^2^+8.9330P] where P=(Fo^2^+2Fc^2^)/3'
_refine_ls_weighting_scheme calc
_refine_ls_wR_factor_gt 0.0659
_refine_ls_wR_factor_ref 0.0672
_reflns_number_gt 3654
_reflns_number_total 3966
_reflns_threshold_expression >2sigma(I)
_cod_data_source_file c3ce42197j.txt
_cod_data_source_block 4
_cod_depositor_comments
;
The following automatic conversions were performed:

'_symmetry_cell_setting' value 'Monoclinic' changed to 'monoclinic'
according to
/usr/data/users/saulius/automatic-downloads/current/RSC/lib/dictionaries/cif_core.dic
dictionary named 'cif_core.dic' version 2.4.2 from
2011-04-26.

'_exptl_absorpt_correction_type' value 'MULTI-SCAN'
changed to 'multi-scan' according to
/usr/data/users/saulius/automatic-downloads/current/RSC/lib/dictionaries/cif_core.dic
dictionary named 'cif_core.dic' version 2.4.2 from 2011-04-26.

Automatic conversion script
Id: cif_fix_values 2281 2013-09-26 08:29:07Z andrius 
;
_cod_original_cell_volume 2258.8(9)
_cod_original_sg_symbol_H-M P21/c
_cod_database_code 7214009

loop_
_symmetry_equiv_pos_as_xyz
'x, y, z'
'-x, y+1/2, -z+1/2'
'-x, -y, -z'
'x, -y-1/2, z-1/2'

loop_
_atom_site_label
_atom_site_type_symbol
_atom_site_fract_x
_atom_site_fract_y
_atom_site_fract_z
_atom_site_U_iso_or_equiv
_atom_site_adp_type
_atom_site_occupancy
_atom_site_symmetry_multiplicity
_atom_site_calc_flag
_atom_site_refinement_flags
Eu1 Eu 0.58093(4) 0.246178(8) 0.30615(2) 0.01183(8) Uani 1 1 d .
Eu2 Eu 0.20637(4) 0.083924(8) 0.45590(2) 0.01236(8) Uani 1 1 d .
O3 O 0.2857(7) 0.04012(12) 0.6353(3) 0.0222(9) Uani 1 1 d .
O4 O 0.4422(7) 0.10538(11) 0.6765(3) 0.0215(9) Uani 1 1 d .
O2 O 0.8554(8) 0.15094(12) 1.1167(4) 0.0291(10) Uani 1 1 d .
O1 O 0.9500(8) 0.09976(13) 1.2539(4) 0.0289(10) Uani 1 1 d .
O5 O 0.2698(8) 0.16147(12) 0.4634(4) 0.0282(10) Uani 1 1 d .
O6 O 0.4358(8) 0.10776(12) 0.3590(4) 0.0303(10) Uani 1 1 d .
O8 O 0.5390(7) 0.16615(12) 0.2921(4) 0.0246(9) Uani 1 1 d .
O7 O 0.3313(7) 0.21813(12) 0.3748(4) 0.0228(9) Uani 1 1 d .
O11 O 0.3375(6) 0.22337(11) 0.0913(3) 0.0190(8) Uani 1 1 d .
O12 O 0.1896(7) 0.28359(13) 0.1870(4) 0.0270(9) Uani 1 1 d .
O14 O 0.9790(6) 0.28051(12) 0.4284(3) 0.0190(8) Uani 1 1 d .
O13 O 0.8450(7) 0.21364(13) 0.5137(4) 0.0273(9) Uani 1 1 d .
O10 O 0.2169(7) 0.01220(12) 0.3844(3) 0.0244(9) Uani 1 1 d .
O9 O 0.6053(7) 0.05202(12) 0.5555(4) 0.0250(9) Uani 1 1 d .
O15 O -0.1679(7) 0.04611(13) 0.3917(4) 0.0322(10) Uani 1 1 d .
H15A H -0.2960 0.0588 0.3441 0.039 Uiso 1 1 d R
H15B H -0.1682 0.0205 0.4171 0.039 Uiso 1 1 d R
O16 O -0.0396(8) 0.12160(14) 0.5220(5) 0.0397(12) Uani 1 1 d .
H16A H -0.0487 0.1492 0.5195 0.048 Uiso 1 1 d R
H16B H -0.1146 0.1068 0.5472 0.048 Uiso 1 1 d R
O19 O 0.8397(7) 0.22046(12) 0.2420(4) 0.0247(9) Uani 1 1 d .
H19A H 0.8583 0.1933 0.2382 0.030 Uiso 1 1 d R
H19B H 0.9129 0.2385 0.2230 0.030 Uiso 1 1 d R
O17 O 0.5444(7) 0.29836(12) 0.4365(4) 0.0239(9) Uani 1 1 d D
H17A H 0.5005 0.2899 0.4850 0.029 Uiso 1 1 d RD
O18 O 0.6423(8) 0.30837(13) 0.2011(4) 0.0355(11) Uani 1 1 d .
H18A H 0.6162 0.3054 0.1293 0.043 Uiso 1 1 d R
H18B H 0.6895 0.3326 0.2371 0.043 Uiso 1 1 d R
N1 N 0.8986(9) -0.13275(16) 1.0972(5) 0.0276(12) Uani 1 1 d .
C6 C 0.6561(9) 0.08846(17) 0.9289(5) 0.0147(11) Uani 1 1 d .
C8 C 0.8698(9) 0.11240(16) 1.1479(5) 0.0132(11) Uani 1 1 d .
C7 C 0.4244(9) 0.06810(17) 0.7119(5) 0.0172(11) Uani 1 1 d .
C1 C 0.7818(8) 0.07723(16) 1.0510(5) 0.0119(10) Uani 1 1 d .
C3 C 0.7442(9) 0.00036(16) 0.9969(5) 0.0140(11) Uani 1 1 d .
C16 C 0.0488(9) 0.27137(17) 0.0816(5) 0.0180(11) Uani 1 1 d .
C15 C 0.4453(9) 0.14797(17) 0.3438(5) 0.0190(12) Uani 1 1 d .
C5 C 0.5649(9) 0.05598(16) 0.8420(5) 0.0133(10) Uani 1 1 d .
C17 C 0.1276(9) 0.23494(16) 0.0292(5) 0.0145(11) Uani 1 1 d .
C2 C 0.8265(9) 0.03344(16) 1.0843(5) 0.0146(11) Uani 1 1 d .
H2 H 0.9128 0.0261 1.1661 0.018 Uiso 1 1 calc R
C12 C 0.7096(10) -0.07976(17) 0.9450(5) 0.0209(12) Uani 1 1 d .
H12 H 0.6144 -0.0729 0.8633 0.025 Uiso 1 1 calc R
C11 C 0.7970(9) -0.04626(16) 1.0338(5) 0.0127(10) Uani 1 1 d .
C4 C 0.6104(9) 0.01266(16) 0.8754(5) 0.0147(11) Uani 1 1 d .
H4 H 0.5504 -0.0087 0.8156 0.018 Uiso 1 1 calc R
C14 C 0.3384(9) 0.17809(17) 0.3980(5) 0.0185(12) Uani 1 1 d .
C10 C 0.9289(10) -0.05897(17) 1.1535(5) 0.0208(12) Uani 1 1 d .
H10 H 0.9831 -0.0380 1.2143 0.025 Uiso 1 1 calc R
C9 C 0.9823(11) -0.10237(19) 1.1848(6) 0.0291(14) Uani 1 1 d .
H9 H 1.0754 -0.1104 1.2658 0.035 Uiso 1 1 calc R
C13 C 0.7659(11) -0.12221(18) 0.9801(6) 0.0274(14) Uani 1 1 d .
H13 H 0.7109 -0.1440 0.9216 0.033 Uiso 1 1 calc R
C18 C 0.3886(9) -0.01154(17) 0.4509(5) 0.0184(12) Uani 1 1 d .
H6 H 0.627(10) 0.117(2) 0.910(6) 0.022 Uiso 1 1 d .
H17B H 0.662(6) 0.3142(16) 0.479(2) 0.022 Uiso 1 1 d D
H20 H 0.929(11) -0.162(2) 1.111(6) 0.028 Uiso 1 1 d .

loop_
_atom_site_aniso_label
_atom_site_aniso_U_11
_atom_site_aniso_U_22
_atom_site_aniso_U_33
_atom_site_aniso_U_23
_atom_site_aniso_U_13
_atom_site_aniso_U_12
Eu1 0.00917(14) 0.00947(14) 0.01019(15) 0.00071(9) 0.00009(11) -0.00109(9)
Eu2 0.01542(15) 0.00885(14) 0.00833(14) 0.00078(9) 0.00281(11) 0.00051(10)
O3 0.025(2) 0.020(2) 0.011(2) 0.0009(16) 0.0014(17) -0.0075(17)
O4 0.032(2) 0.0109(18) 0.014(2) 0.0015(15) 0.0054(18) -0.0034(16)
O2 0.044(3) 0.014(2) 0.016(2) -0.0002(17) 0.006(2) 0.0043(18)
O1 0.040(3) 0.023(2) 0.008(2) 0.0022(17) 0.0005(18) 0.0011(19)
O5 0.053(3) 0.015(2) 0.026(2) -0.0039(17) 0.027(2) -0.0099(19)
O6 0.035(3) 0.017(2) 0.047(3) 0.0084(19) 0.027(2) 0.0025(18)
O8 0.031(2) 0.0157(19) 0.031(2) 0.0010(17) 0.018(2) -0.0022(17)
O7 0.022(2) 0.015(2) 0.034(3) 0.0015(17) 0.017(2) -0.0018(16)
O11 0.013(2) 0.0168(19) 0.014(2) -0.0017(15) -0.0023(16) 0.0034(15)
O12 0.019(2) 0.027(2) 0.018(2) -0.0071(18) -0.0023(18) 0.0049(17)
O14 0.015(2) 0.0186(19) 0.014(2) 0.0017(16) 0.0008(17) -0.0014(15)
O13 0.018(2) 0.026(2) 0.021(2) 0.0055(17) -0.0029(18) -0.0074(17)
O10 0.022(2) 0.020(2) 0.016(2) -0.0023(16) -0.0006(18) 0.0113(17)
O9 0.024(2) 0.017(2) 0.029(2) -0.0011(17) 0.0095(19) 0.0057(16)
O15 0.028(2) 0.023(2) 0.046(3) -0.004(2) 0.019(2) -0.0067(18)
O16 0.031(3) 0.027(2) 0.063(3) -0.006(2) 0.026(3) 0.0045(19)
O19 0.020(2) 0.020(2) 0.034(3) -0.0082(18) 0.0144(19) 0.0003(16)
O17 0.026(2) 0.022(2) 0.020(2) -0.0063(17) 0.0095(19) -0.0045(17)
O18 0.036(3) 0.027(2) 0.024(2) 0.0114(19) 0.001(2) -0.0070(19)
N1 0.026(3) 0.012(2) 0.043(3) 0.002(2) 0.016(3) 0.002(2)
C6 0.018(3) 0.008(2) 0.014(3) 0.001(2) 0.005(2) 0.001(2)
C8 0.014(3) 0.010(2) 0.010(3) 0.000(2) 0.003(2) 0.004(2)
C7 0.012(3) 0.017(3) 0.017(3) 0.001(2) 0.003(2) 0.005(2)
C1 0.011(3) 0.011(2) 0.013(3) -0.001(2) 0.006(2) 0.000(2)
C3 0.012(3) 0.012(3) 0.015(3) 0.000(2) 0.006(2) -0.001(2)
C16 0.013(3) 0.015(3) 0.017(3) 0.003(2) 0.000(2) -0.001(2)
C15 0.014(3) 0.015(3) 0.019(3) 0.006(2) 0.003(2) -0.002(2)
C5 0.013(3) 0.017(3) 0.008(3) 0.000(2) 0.005(2) -0.001(2)
C17 0.010(3) 0.014(3) 0.012(3) 0.003(2) 0.000(2) 0.003(2)
C2 0.016(3) 0.013(3) 0.010(3) 0.005(2) 0.004(2) 0.003(2)
C12 0.026(3) 0.015(3) 0.019(3) -0.001(2) 0.009(3) -0.001(2)
C11 0.012(3) 0.011(2) 0.015(3) -0.004(2) 0.007(2) -0.0031(19)
C4 0.015(3) 0.016(3) 0.009(3) -0.003(2) 0.003(2) -0.001(2)
C14 0.014(3) 0.018(3) 0.015(3) 0.002(2) 0.002(2) -0.005(2)
C10 0.023(3) 0.015(3) 0.022(3) 0.000(2) 0.010(3) 0.002(2)
C9 0.030(3) 0.020(3) 0.033(4) 0.010(3) 0.013(3) 0.008(3)
C13 0.032(4) 0.018(3) 0.030(4) -0.005(3) 0.014(3) -0.005(3)
C18 0.023(3) 0.020(3) 0.017(3) 0.005(2) 0.013(3) 0.009(2)

loop_
_atom_type_symbol
_atom_type_description
_atom_type_scat_dispersion_real
_atom_type_scat_dispersion_imag
_atom_type_scat_source
C C 0.0033 0.0016 'International Tables Vol C Tables 4.2.6.8 and 6.1.1.4'
H H 0.0000 0.0000 'International Tables Vol C Tables 4.2.6.8 and 6.1.1.4'
Eu Eu -0.1578 3.6682 'International Tables Vol C Tables 4.2.6.8 and 6.1.1.4'
N N 0.0061 0.0033 'International Tables Vol C Tables 4.2.6.8 and 6.1.1.4'
O O 0.0106 0.0060 'International Tables Vol C Tables 4.2.6.8 and 6.1.1.4'

loop_
_geom_angle_atom_site_label_1
_geom_angle_atom_site_label_2
_geom_angle_atom_site_label_3
_geom_angle
_geom_angle_site_symmetry_1
_geom_angle_site_symmetry_3
O19 Eu1 O7 139.69(13) . .
O19 Eu1 O17 143.26(13) . .
O7 Eu1 O17 69.67(13) . .
O19 Eu1 O8 73.81(13) . .
O7 Eu1 O8 66.18(13) . .
O17 Eu1 O8 131.57(13) . .
O19 Eu1 O11 72.84(13) . .
O7 Eu1 O11 96.89(14) . .
O17 Eu1 O11 135.64(13) . .
O8 Eu1 O11 69.63(13) . .
O19 Eu1 O18 73.84(15) . .
O7 Eu1 O18 143.95(14) . .
O17 Eu1 O18 88.05(15) . .
O8 Eu1 O18 140.25(15) . .
O11 Eu1 O18 79.21(14) . .
O19 Eu1 O14 68.62(13) . .
O7 Eu1 O14 128.99(13) . .
O17 Eu1 O14 74.91(13) . .
O8 Eu1 O14 120.34(13) . .
O11 Eu1 O14 133.86(13) . .
O18 Eu1 O14 66.60(13) . .
O19 Eu1 O13 89.55(15) . .
O7 Eu1 O13 73.47(14) . .
O17 Eu1 O13 78.35(14) . .
O8 Eu1 O13 71.05(14) . .
O11 Eu1 O13 140.00(13) . .
O18 Eu1 O13 130.80(13) . .
O14 Eu1 O13 64.22(12) . .
O19 Eu1 O12 130.29(14) . .
O7 Eu1 O12 71.87(14) . .
O17 Eu1 O12 71.21(13) . .
O8 Eu1 O12 111.37(14) . .
O11 Eu1 O12 64.45(12) . .
O18 Eu1 O12 74.29(15) . .
O14 Eu1 O12 128.29(12) . .
O13 Eu1 O12 139.90(14) . .
O1 Eu2 O10 85.15(14) 1_454 .
O1 Eu2 O5 81.46(15) 1_454 .
O10 Eu2 O5 151.97(14) . .
O1 Eu2 O3 147.02(14) 1_454 .
O10 Eu2 O3 79.69(13) . .
O5 Eu2 O3 123.34(13) . .
O1 Eu2 O15 71.48(16) 1_454 .
O10 Eu2 O15 70.41(14) . .
O5 Eu2 O15 126.96(15) . .
O3 Eu2 O15 75.86(14) . .
O1 Eu2 O16 92.43(16) 1_454 .
O10 Eu2 O16 135.30(15) . .
O5 Eu2 O16 70.07(15) . .
O3 Eu2 O16 78.62(15) . .
O15 Eu2 O16 66.60(14) . .
O1 Eu2 O9 130.06(15) 1_454 .
O10 Eu2 O9 66.59(13) . .
O5 Eu2 O9 104.37(15) . .
O3 Eu2 O9 69.16(14) . .
O15 Eu2 O9 128.08(14) . .
O16 Eu2 O9 136.72(15) . .
O1 Eu2 O4 151.85(13) 1_454 .
O10 Eu2 O4 122.98(13) . .
O5 Eu2 O4 72.57(13) . .
O3 Eu2 O4 52.17(12) . .
O15 Eu2 O4 116.15(14) . .
O16 Eu2 O4 68.87(15) . .
O9 Eu2 O4 68.66(13) . .
O1 Eu2 O6 71.15(16) 1_454 .
O10 Eu2 O6 86.30(14) . .
O5 Eu2 O6 66.10(13) . .
O3 Eu2 O6 135.93(14) . .
O15 Eu2 O6 137.17(15) . .
O16 Eu2 O6 134.85(14) . .
O9 Eu2 O6 66.91(14) . .
O4 Eu2 O6 106.67(14) . .
O1 Eu2 C18 124.22(14) 1_454 3_656
O10 Eu2 C18 47.60(13) . 3_656
O5 Eu2 C18 124.73(15) . 3_656
O3 Eu2 C18 62.55(13) . 3_656
O15 Eu2 C18 108.16(14) . 3_656
O16 Eu2 C18 140.41(15) . 3_656
O9 Eu2 C18 20.58(13) . 3_656
O4 Eu2 C18 80.75(13) . 3_656
O6 Eu2 C18 77.15(13) . 3_656
C7 O3 Eu2 94.3(3) . .
C7 O4 Eu2 92.6(3) . .
C8 O1 Eu2 161.9(4) . 1_656
C14 O5 Eu2 119.5(3) . .
C15 O6 Eu2 116.9(4) . .
C15 O8 Eu1 118.3(3) . .
C14 O7 Eu1 119.1(3) . .
C17 O11 Eu1 120.6(3) . .
C16 O12 Eu1 119.5(3) . .
C17 O14 Eu1 120.6(3) 4_666 .
C16 O13 Eu1 120.3(3) 4_666 .
C18 O10 Eu2 118.0(3) . .
C18 O9 Eu2 114.8(4) 3_656 .
Eu2 O15 H15A 119.7 . .
Eu2 O15 H15B 120.2 . .
H15A O15 H15B 120.0 . .
Eu2 O16 H16A 119.9 . .
Eu2 O16 H16B 119.9 . .
H16A O16 H16B 120.2 . .
Eu1 O19 H19A 119.7 . .
Eu1 O19 H19B 120.1 . .
H19A O19 H19B 120.2 . .
Eu1 O17 H17A 119.8 . .
Eu1 O17 H17B 116(3) . .
H17A O17 H17B 104.8 . .
Eu1 O18 H18A 120.3 . .
Eu1 O18 H18B 120.0 . .
H18A O18 H18B 119.7 . .
C13 N1 C9 121.6(5) . .
C13 N1 H20 114(4) . .
C9 N1 H20 124(4) . .
C5 C6 C1 119.4(5) . .
C5 C6 H6 122(4) . .
C1 C6 H6 118(4) . .
O2 C8 O1 124.9(5) . .
O2 C8 C1 118.9(5) . .
O1 C8 C1 116.3(4) . .
O4 C7 O3 120.0(5) . .
O4 C7 C5 120.7(5) . .
O3 C7 C5 119.3(5) . .
C6 C1 C2 119.7(5) . .
C6 C1 C8 120.2(4) . .
C2 C1 C8 120.1(5) . .
C4 C3 C2 117.5(5) . .
C4 C3 C11 121.7(5) . .
C2 C3 C11 120.7(5) . .
O12 C16 O13 125.8(5) . 4_465
O12 C16 C17 117.3(5) . .
O13 C16 C17 116.9(5) 4_465 .
O8 C15 O6 126.8(5) . .
O8 C15 C14 116.3(5) . .
O6 C15 C14 116.9(5) . .
C4 C5 C6 120.5(5) . .
C4 C5 C7 120.2(5) . .
C6 C5 C7 119.3(5) . .
O14 C17 O11 125.8(5) 4_465 .
O14 C17 C16 117.5(4) 4_465 .
O11 C17 C16 116.8(5) . .
C1 C2 C3 121.3(5) . .
C1 C2 H2 119.3 . .
C3 C2 H2 119.3 . .
C13 C12 C11 119.8(5) . .
C13 C12 H12 120.1 . .
C11 C12 H12 120.1 . .
C10 C11 C12 117.0(5) . .
C10 C11 C3 122.5(5) . .
C12 C11 C3 120.6(5) . .
C5 C4 C3 121.4(5) . .
C5 C4 H4 119.3 . .
C3 C4 H4 119.3 . .
O5 C14 O7 125.0(5) . .
O5 C14 C15 118.1(5) . .
O7 C14 C15 116.9(5) . .
C11 C10 C9 121.2(5) . .
C11 C10 H10 119.4 . .
C9 C10 H10 119.4 . .
N1 C9 C10 119.5(6) . .
N1 C9 H9 120.3 . .
C10 C9 H9 120.3 . .
N1 C13 C12 120.9(6) . .
N1 C13 H13 119.5 . .
C12 C13 H13 119.5 . .
O9 C18 O10 125.7(5) 3_656 .
O9 C18 C18 117.4(6) 3_656 3_656
O10 C18 C18 116.9(6) . 3_656
O9 C18 Eu2 44.6(3) 3_656 3_656
O10 C18 Eu2 162.8(4) . 3_656
C18 C18 Eu2 74.8(4) 3_656 3_656

loop_
_geom_bond_atom_site_label_1
_geom_bond_atom_site_label_2
_geom_bond_distance
_geom_bond_site_symmetry_2
Eu1 O19 2.394(4) .
Eu1 O7 2.405(4) .
Eu1 O17 2.415(4) .
Eu1 O8 2.471(4) .
Eu1 O11 2.478(4) .
Eu1 O18 2.488(4) .
Eu1 O14 2.526(4) .
Eu1 O13 2.528(4) .
Eu1 O12 2.531(4) .
Eu2 O1 2.310(4) 1_454
Eu2 O10 2.402(4) .
Eu2 O5 2.414(4) .
Eu2 O3 2.475(4) .
Eu2 O15 2.484(4) .
Eu2 O16 2.484(4) .
Eu2 O9 2.492(4) .
Eu2 O4 2.521(4) .
Eu2 O6 2.522(4) .
Eu2 C18 3.223(5) 3_656
O3 C7 1.277(7) .
O4 C7 1.260(6) .
O2 C8 1.238(6) .
O1 C8 1.241(6) .
O1 Eu2 2.310(4) 1_656
O5 C14 1.251(7) .
O6 C15 1.258(6) .
O8 C15 1.251(7) .
O7 C14 1.261(6) .
O11 C17 1.259(6) .
O12 C16 1.246(7) .
O14 C17 1.253(6) 4_666
O13 C16 1.270(7) 4_666
O10 C18 1.255(6) .
O9 C18 1.249(6) 3_656
O15 H15A 0.8503 .
O15 H15B 0.8519 .
O16 H16A 0.8500 .
O16 H16B 0.8522 .
O19 H19A 0.8493 .
O19 H19B 0.8521 .
O17 H17A 0.8515 .
O17 H17B 0.847(10) .
O18 H18A 0.8495 .
O18 H18B 0.8485 .
N1 C13 1.335(8) .
N1 C9 1.342(8) .
N1 H20 0.92(6) .
C6 C5 1.384(7) .
C6 C1 1.389(7) .
C6 H6 0.89(6) .
C8 C1 1.520(7) .
C7 C5 1.483(7) .
C1 C2 1.397(7) .
C3 C4 1.394(7) .
C3 C2 1.400(7) .
C3 C11 1.493(7) .
C16 O13 1.270(7) 4_465
C16 C17 1.529(8) .
C15 C14 1.533(8) .
C5 C4 1.384(7) .
C17 O14 1.253(6) 4_465
C2 H2 0.9300 .
C12 C13 1.369(8) .
C12 C11 1.420(7) .
C12 H12 0.9300 .
C11 C10 1.379(8) .
C4 H4 0.9300 .
C10 C9 1.386(8) .
C10 H10 0.9300 .
C9 H9 0.9300 .
C13 H13 0.9300 .
C18 O9 1.249(6) 3_656
C18 C18 1.545(11) 3_656
C18 Eu2 3.223(5) 3_656

loop_
_geom_torsion_atom_site_label_1
_geom_torsion_atom_site_label_2
_geom_torsion_atom_site_label_3
_geom_torsion_atom_site_label_4
_geom_torsion
_geom_torsion_site_symmetry_1
_geom_torsion_site_symmetry_4
O1 Eu2 O3 C7 -154.0(3) 1_454 .
O10 Eu2 O3 C7 142.0(3) . .
O5 Eu2 O3 C7 -20.6(4) . .
O15 Eu2 O3 C7 -145.8(3) . .
O16 Eu2 O3 C7 -77.3(3) . .
O9 Eu2 O3 C7 73.3(3) . .
O4 Eu2 O3 C7 -5.3(3) . .
O6 Eu2 O3 C7 68.4(4) . .
C18 Eu2 O3 C7 94.7(3) 3_656 .
O1 Eu2 O4 C7 148.5(3) 1_454 .
O10 Eu2 O4 C7 -33.8(4) . .
O5 Eu2 O4 C7 172.1(3) . .
O3 Eu2 O4 C7 5.4(3) . .
O15 Eu2 O4 C7 48.9(3) . .
O16 Eu2 O4 C7 97.3(3) . .
O9 Eu2 O4 C7 -74.2(3) . .
O6 Eu2 O4 C7 -130.4(3) . .
C18 Eu2 O4 C7 -56.9(3) 3_656 .
O1 Eu2 O5 C14 -58.7(4) 1_454 .
O10 Eu2 O5 C14 3.7(6) . .
O3 Eu2 O5 C14 144.9(4) . .
O15 Eu2 O5 C14 -117.7(4) . .
O16 Eu2 O5 C14 -154.4(5) . .
O9 Eu2 O5 C14 70.6(4) . .
O4 Eu2 O5 C14 132.3(5) . .
O6 Eu2 O5 C14 14.4(4) . .
C18 Eu2 O5 C14 67.3(5) 3_656 .
O1 Eu2 O6 C15 78.6(4) 1_454 .
O10 Eu2 O6 C15 164.7(4) . .
O5 Eu2 O6 C15 -10.2(4) . .
O3 Eu2 O6 C15 -124.2(4) . .
O15 Eu2 O6 C15 109.1(4) . .
O16 Eu2 O6 C15 4.6(5) . .
O9 Eu2 O6 C15 -129.2(4) . .
O4 Eu2 O6 C15 -71.9(4) . .
C18 Eu2 O6 C15 -148.0(4) 3_656 .
O19 Eu1 O8 C15 163.3(4) . .
O7 Eu1 O8 C15 -11.7(4) . .
O17 Eu1 O8 C15 14.3(5) . .
O11 Eu1 O8 C15 -119.4(4) . .
O18 Eu1 O8 C15 -160.0(4) . .
O14 Eu1 O8 C15 110.9(4) . .
O13 Eu1 O8 C15 68.1(4) . .
O12 Eu1 O8 C15 -69.1(4) . .
O19 Eu1 O7 C14 8.6(5) . .
O17 Eu1 O7 C14 -143.5(4) . .
O8 Eu1 O7 C14 16.1(4) . .
O11 Eu1 O7 C14 80.2(4) . .
O18 Eu1 O7 C14 161.3(4) . .
O14 Eu1 O7 C14 -94.6(4) . .
O13 Eu1 O7 C14 -60.1(4) . .
O12 Eu1 O7 C14 140.4(4) . .
O19 Eu1 O11 C17 -164.5(4) . .
O7 Eu1 O11 C17 55.5(4) . .
O17 Eu1 O11 C17 -12.4(5) . .
O8 Eu1 O11 C17 116.8(4) . .
O18 Eu1 O11 C17 -88.2(4) . .
O14 Eu1 O11 C17 -130.2(4) . .
O13 Eu1 O11 C17 127.9(4) . .
O12 Eu1 O11 C17 -10.6(4) . .
O19 Eu1 O12 C16 39.5(5) . .
O7 Eu1 O12 C16 -101.2(4) . .
O17 Eu1 O12 C16 -175.3(4) . .
O8 Eu1 O12 C16 -47.0(4) . .
O11 Eu1 O12 C16 6.0(4) . .
O18 Eu1 O12 C16 91.4(4) . .
O14 Eu1 O12 C16 133.0(4) . .
O13 Eu1 O12 C16 -132.6(4) . .
O19 Eu1 O14 C17 -96.0(4) . 4_666
O7 Eu1 O14 C17 41.4(4) . 4_666
O17 Eu1 O14 C17 88.5(4) . 4_666
O8 Eu1 O14 C17 -41.2(4) . 4_666
O11 Eu1 O14 C17 -131.4(4) . 4_666
O18 Eu1 O14 C17 -177.0(4) . 4_666
O13 Eu1 O14 C17 4.3(4) . 4_666
O12 Eu1 O14 C17 138.8(4) . 4_666
O19 Eu1 O13 C16 66.1(4) . 4_666
O7 Eu1 O13 C16 -151.0(4) . 4_666
O17 Eu1 O13 C16 -79.0(4) . 4_666
O8 Eu1 O13 C16 139.1(4) . 4_666
O11 Eu1 O13 C16 128.2(4) . 4_666
O18 Eu1 O13 C16 -1.9(5) . 4_666
O14 Eu1 O13 C16 -0.3(4) . 4_666
O12 Eu1 O13 C16 -119.9(4) . 4_666
O1 Eu2 O10 C18 158.8(4) 1_454 .
O5 Eu2 O10 C18 97.2(5) . .
O3 Eu2 O10 C18 -50.7(4) . .
O15 Eu2 O10 C18 -129.2(4) . .
O16 Eu2 O10 C18 -112.7(4) . .
O9 Eu2 O10 C18 21.0(4) . .
O4 Eu2 O10 C18 -20.1(4) . .
O6 Eu2 O10 C18 87.4(4) . .
C18 Eu2 O10 C18 11.4(4) 3_656 .
O1 Eu2 O9 C18 -81.4(4) 1_454 3_656
O10 Eu2 O9 C18 -20.4(4) . 3_656
O5 Eu2 O9 C18 -172.3(4) . 3_656
O3 Eu2 O9 C18 67.1(4) . 3_656
O15 Eu2 O9 C18 16.2(4) . 3_656
O16 Eu2 O9 C18 111.7(4) . 3_656
O4 Eu2 O9 C18 123.3(4) . 3_656
O6 Eu2 O9 C18 -116.6(4) . 3_656
Eu2 O1 C8 O2 -69.5(14) 1_656 .
Eu2 O1 C8 C1 111.2(11) 1_656 .
Eu2 O4 C7 O3 -9.6(5) . .
Eu2 O4 C7 C5 169.8(4) . .
Eu2 O3 C7 O4 9.8(5) . .
Eu2 O3 C7 C5 -169.6(4) . .
C5 C6 C1 C2 3.8(8) . .
C5 C6 C1 C8 -176.0(5) . .
O2 C8 C1 C6 -9.6(7) . .
O1 C8 C1 C6 169.7(5) . .
O2 C8 C1 C2 170.5(5) . .
O1 C8 C1 C2 -10.1(7) . .
Eu1 O12 C16 O13 177.7(4) . 4_465
Eu1 O12 C16 C17 -2.1(6) . .
Eu1 O8 C15 O6 -170.5(5) . .
Eu1 O8 C15 C14 7.3(6) . .
Eu2 O6 C15 O8 -176.0(5) . .
Eu2 O6 C15 C14 6.3(6) . .
C1 C6 C5 C4 -4.1(8) . .
C1 C6 C5 C7 178.1(5) . .
O4 C7 C5 C4 -156.9(5) . .
O3 C7 C5 C4 22.5(8) . .
O4 C7 C5 C6 21.0(8) . .
O3 C7 C5 C6 -159.6(5) . .
Eu1 O11 C17 O14 -166.8(4) . 4_465
Eu1 O11 C17 C16 13.8(6) . .
O12 C16 C17 O14 172.9(5) . 4_465
O13 C16 C17 O14 -6.9(7) 4_465 4_465
O12 C16 C17 O11 -7.7(7) . .
O13 C16 C17 O11 172.6(5) 4_465 .
C6 C1 C2 C3 -0.9(8) . .
C8 C1 C2 C3 178.9(5) . .
C4 C3 C2 C1 -1.7(7) . .
C11 C3 C2 C1 178.9(5) . .
C13 C12 C11 C10 -2.6(8) . .
C13 C12 C11 C3 177.9(5) . .
C4 C3 C11 C10 -180.0(5) . .
C2 C3 C11 C10 -0.6(8) . .
C4 C3 C11 C12 -0.6(7) . .
C2 C3 C11 C12 178.8(5) . .
C6 C5 C4 C3 1.4(8) . .
C7 C5 C4 C3 179.2(5) . .
C2 C3 C4 C5 1.5(7) . .
C11 C3 C4 C5 -179.1(5) . .
Eu2 O5 C14 O7 164.4(4) . .
Eu2 O5 C14 C15 -17.2(7) . .
Eu1 O7 C14 O5 159.6(4) . .
Eu1 O7 C14 C15 -18.8(6) . .
O8 C15 C14 O5 -171.1(5) . .
O6 C15 C14 O5 6.9(8) . .
O8 C15 C14 O7 7.4(8) . .
O6 C15 C14 O7 -174.6(5) . .
C12 C11 C10 C9 3.0(8) . .
C3 C11 C10 C9 -177.6(5) . .
C13 N1 C9 C10 0.5(9) . .
C11 C10 C9 N1 -2.0(9) . .
C9 N1 C13 C12 -0.2(9) . .
C11 C12 C13 N1 1.3(9) . .
Eu2 O10 C18 O9 160.0(4) . 3_656
Eu2 O10 C18 C18 -20.0(7) . 3_656
Eu2 O10 C18 Eu2 -150.3(11) . 3_656
